data_2200387
loop_
_publ_author_name
'Blake, Alexander J.'
'Doble, Dan M. J.'
'Li, Wan-Sheung'
'Schr\"oder, Martin'

_publ_section_title
;
 Tris(2-succinimidoethyl)amine hydrate (1/0.075)
;
_journal_issue 8
_journal_name_full 'Acta Crystallographica Section E'
_journal_page_first o690
_journal_page_last o691
_journal_paper_doi 10.1107/S1600536801011047
_journal_volume 57
_journal_year 2001
_chemical_formula_iupac 'C18 H24 N4 O6, 0.075H2 O'
_chemical_formula_moiety 'C18 H24 N4 O6, 0.075H2 O'
_chemical_formula_sum 'C18 H24.15 N4 O6.075'
_chemical_formula_weight 393.67
_chemical_name_systematic
;
 ?
;
_space_group_IT_number 148
_symmetry_cell_setting trigonal
_symmetry_space_group_name_Hall '-R 3'
_symmetry_space_group_name_H-M 'R -3 :H'
_audit_creation_method SHELXL-97
_cell_angle_alpha 90.00
_cell_angle_beta 90.00
_cell_angle_gamma 120.00
_cell_formula_units_Z 6
_cell_length_a 13.200(2)
_cell_length_b 13.200(2)
_cell_length_c 18.874(5)
_cell_measurement_reflns_used 29
_cell_measurement_temperature 210(2)
_cell_measurement_theta_max 29.6
_cell_measurement_theta_min 25.1
_cell_volume 2848.0(10)
_computing_cell_refinement STADI-4
_computing_data_collection 'STADI-4 (Stoe & Cie, 1996)'
_computing_data_reduction 'X-RED (Stoe & Cie, 1996)'
_computing_molecular_graphics 'PLATON (Spek, 2001)'
_computing_publication_material 'SHELXL97 and PLATON'
_computing_structure_refinement 'SHELXL97 (Sheldrick, 1997)'
_computing_structure_solution 'SHELXS97 (Sheldrick, 1990)'
_diffrn_ambient_temperature 210(2)
_diffrn_measured_fraction_theta_full 1.000
_diffrn_measured_fraction_theta_max 1.000
_diffrn_measurement_device_type 'Stoe Stadi-4 four-circle'
_diffrn_measurement_method \w/\q
_diffrn_radiation_monochromator graphite
_diffrn_radiation_source 'fine-focus sealed tube'
_diffrn_radiation_type MoK\a
_diffrn_radiation_wavelength .71073
_diffrn_reflns_av_R_equivalents .137
_diffrn_reflns_av_sigmaI/netI .061
_diffrn_reflns_limit_h_max 15
_diffrn_reflns_limit_h_min -15
_diffrn_reflns_limit_k_max 15
_diffrn_reflns_limit_k_min -7
_diffrn_reflns_limit_l_max 22
_diffrn_reflns_limit_l_min 0
_diffrn_reflns_number 1343
_diffrn_reflns_theta_full 25.01
_diffrn_reflns_theta_max 25.01
_diffrn_reflns_theta_min 2.08
_diffrn_standards_decay_% 0
_diffrn_standards_interval_time 60
_diffrn_standards_number 3
_exptl_absorpt_coefficient_mu .105
_exptl_absorpt_correction_type none
_exptl_crystal_colour Colourless
_exptl_crystal_density_diffrn 1.376
_exptl_crystal_density_meas ?
_exptl_crystal_density_method 'not measured'
_exptl_crystal_description 'hexagonal plate'
_exptl_crystal_F_000 1251
_exptl_crystal_size_max .39
_exptl_crystal_size_mid .32
_exptl_crystal_size_min .06
_refine_diff_density_max .23
_refine_diff_density_min -.20
_refine_ls_extinction_coef none
_refine_ls_extinction_method SHELXL97
_refine_ls_goodness_of_fit_ref 1.28
_refine_ls_hydrogen_treatment constr
_refine_ls_matrix_type full
_refine_ls_number_parameters 86
_refine_ls_number_reflns 1128
_refine_ls_number_restraints 0
_refine_ls_restrained_S_all 1.28
_refine_ls_R_factor_all .125
_refine_ls_R_factor_gt .071
_refine_ls_shift/su_max .001
_refine_ls_shift/su_mean .000
_refine_ls_structure_factor_coef Fsqd
_refine_ls_weighting_details 'w = 1/[\s^2^(Fo^2^)+(0.023P)^2^+9.981P] where P = (Fo^2^+2Fc^2^)/3'
_refine_ls_weighting_scheme calc
_refine_ls_wR_factor_ref .144
_reflns_number_gt 738
_reflns_number_total 1128
_reflns_threshold_expression I>2\s(I)
_cod_data_source_file bt6057.cif
_cod_data_source_block I
_cod_depositor_comments
;
 Marking attached hydrogen atoms.

 Antanas Vaitkus,
 2017-03-21

The following automatic conversions were performed:
'_symmetry_cell_setting' value 'Trigonal' changed to 'trigonal' according
to '/home/saulius/struct/CIF-dictionaries/cif_core.dic' dictionary named
'cif_core.dic' version 2.4.1 from 2010-06-29.

Automatic conversion script
Id: cif_fix_enum 1527 2010-12-29 10:47:43Z saulius 

The following automatic conversions were performed:

'_symmetry_cell_setting' value 'Trigonal' changed to 'trigonal'
according to /home/saulius/struct/CIF-dictionaries/cif_core.dic
dictionary named 'cif_core.dic' version 2.4.1 from 2010-06-29.

Automatic conversion script
Id: cif_fix_values 1715 2011-07-08 13:25:40Z adriana 

The following automatic conversions were performed:

'_exptl_crystal_density_meas' value 'not measured' was changed to '?'
- the value is perceived as not measured.

Automatic conversion script
Id: cif_fix_values 3008 2015-01-20 13:52:24Z robertas 

The following automatic conversions were performed:

'_refine_ls_weighting_scheme' value 'calc w =
1/[\s^2^(Fo^2^)+(0.023P)^2^+9.981P] where P = (Fo^2^+2Fc^2^)/3' was
changed to 'calc'. New tag '_refine_ls_weighting_details' was
created. The value of the new tag was set to 'w =
1/[\s^2^(Fo^2^)+(0.023P)^2^+9.981P] where P = (Fo^2^+2Fc^2^)/3'.

Automatic conversion script
Id: cif_fix_values 3143 2015-03-26 13:38:13Z robertas 
;
_cod_original_sg_symbol_H-M 'R -3'
_cod_database_code 2200387
_cod_database_fobs_code 2200387

loop_
_symmetry_equiv_pos_as_xyz
'x, y, z'
'-y, x-y, z'
'-x+y, -x, z'
'x+2/3, y+1/3, z+1/3'
'-y+2/3, x-y+1/3, z+1/3'
'-x+y+2/3, -x+1/3, z+1/3'
'x+1/3, y+2/3, z+2/3'
'-y+1/3, x-y+2/3, z+2/3'
'-x+y+1/3, -x+2/3, z+2/3'
'-x, -y, -z'
'y, -x+y, -z'
'x-y, x, -z'
'-x+2/3, -y+1/3, -z+1/3'
'y+2/3, -x+y+1/3, -z+1/3'
'x-y+2/3, x+1/3, -z+1/3'
'-x+1/3, -y+2/3, -z+2/3'
'y+1/3, -x+y+2/3, -z+2/3'
'x-y+1/3, x+2/3, -z+2/3'

loop_
_atom_site_label
_atom_site_fract_x
_atom_site_fract_y
_atom_site_fract_z
_atom_site_U_iso_or_equiv
_atom_site_adp_type
_atom_site_calc_flag
_atom_site_refinement_flags
_atom_site_occupancy
_atom_site_disorder_assembly
_atom_site_disorder_group
_atom_site_type_symbol
_atom_site_attached_hydrogens
N .6667 .3333 .1103(3) .0243(12) Uani d S 1 . . N 0
C1 .7327(3) .4542(3) .13715(19) .0278(9) Uani d . 1 . . C 0
H1A .7475 .4519 .1878 .033 Uiso calc R 1 . . H 0
H1B .6841 .4907 .1320 .033 Uiso calc R 1 . . H 0
C2 .8483(3) .5302(3) .10021(19) .0312(10) Uani d . 1 . . C 0
H2A .8935 .6022 .1276 .037 Uiso calc R 1 . . H 0
H2B .8926 .4889 .0995 .037 Uiso calc R 1 . . H 0
N3 .8358(3) .5608(3) .02792(15) .0252(8) Uani d . 1 . . N 0
C4 .8483(3) .5087(3) -.0324(2) .0312(10) Uani d . 1 . . C 0
O4 .8693(3) .4293(3) -.03229(16) .0481(9) Uani d . 1 . . O 0
C5 .8325(4) .5687(4) -.0957(2) .0371(10) Uani d . 1 . . C 0
H5A .7677 .5124 -.1253 .045 Uiso calc R 1 . . H 0
H5B .9039 .6060 -.1244 .045 Uiso calc R 1 . . H 0
C6 .8059(4) .6595(4) -.0659(2) .0336(10) Uani d . 1 . . C 0
H6A .8649 .7382 -.0811 .040 Uiso calc R 1 . . H 0
H6B .7287 .6443 -.0815 .040 Uiso calc R 1 . . H 0
C7 .8088(3) .6474(3) .0129(2) .0307(9) Uani d . 1 . . C 0
O7 .7909(3) .7015(3) .05829(15) .0442(9) Uani d . 1 . . O 0
O1W .6667 .3333 .3333 .08(3) Uiso d SP .15 . . O 2

loop_
_atom_site_aniso_label
_atom_site_aniso_U_11
_atom_site_aniso_U_22
_atom_site_aniso_U_33
_atom_site_aniso_U_12
_atom_site_aniso_U_13
_atom_site_aniso_U_23
N .0255(18) .0255(18) .022(3) .0128(9) .000 .000
C1 .031(2) .028(2) .025(2) .0145(18) .0005(17) -.0033(17)
C2 .030(2) .031(2) .031(2) .0130(19) -.0047(18) .0020(18)
N3 .0265(18) .0225(17) .0245(17) .0107(14) -.0005(14) .0003(14)
C4 .021(2) .029(2) .038(2) .0079(17) .0009(17) -.0076(18)
O4 .058(2) .0395(18) .058(2) .0326(17) .0079(17) -.0028(16)
C5 .036(2) .044(3) .032(2) .020(2) -.003(2) -.001(2)
C6 .031(2) .033(2) .035(2) .015(2) -.0010(18) .0086(19)
C7 .026(2) .023(2) .040(2) .0103(18) -.0011(18) -.0014(18)
O7 .058(2) .0383(18) .0453(19) .0312(17) -.0014(15) -.0080(15)

loop_
_atom_type_symbol
_atom_type_description
_atom_type_scat_dispersion_real
_atom_type_scat_dispersion_imag
_atom_type_scat_source
C C .0033 .0016 'International Tables Vol C Tables 4.2.6.8 and 6.1.1.4'
H H .0000 .0000 'International Tables Vol C Tables 4.2.6.8 and 6.1.1.4'
N N .0061 .0033 'International Tables Vol C Tables 4.2.6.8 and 6.1.1.4'
O O .0106 .0060 'International Tables Vol C Tables 4.2.6.8 and 6.1.1.4'

loop_
_geom_angle_atom_site_label_1
_geom_angle_atom_site_label_2
_geom_angle_atom_site_label_3
_geom_angle_site_symmetry_1
_geom_angle_site_symmetry_3
_geom_angle
C1 N C1 3_665 . 108.9(2)
C1 N C1 3_665 2_655 108.9(2)
C1 N C1 . 2_655 108.9(2)
N C1 C2 . . 114.4(3)
N3 C2 C1 . . 113.6(3)
C4 N3 C7 . . 112.7(3)
C4 N3 C2 . . 125.2(3)
C7 N3 C2 . . 122.1(3)
O4 C4 N3 . . 124.4(4)
O4 C4 C5 . . 127.5(4)
N3 C4 C5 . . 108.0(3)
C4 C5 C6 . . 105.7(3)
C7 C6 C5 . . 104.8(3)
O7 C7 N3 . . 123.2(4)
O7 C7 C6 . . 128.0(4)
N3 C7 C6 . . 108.7(3)
N C1 H1A . . 108.6
C2 C1 H1A . . 108.7
N C1 H1B . . 108.6
C2 C1 H1B . . 108.7
H1A C1 H1B . . 107.6
N3 C2 H2A . . 108.8
C1 C2 H2A . . 108.8
N3 C2 H2B . . 108.9
C1 C2 H2B . . 108.9
H2A C2 H2B . . 107.7
C4 C5 H5A . . 110.6
C6 C5 H5A . . 110.6
C4 C5 H5B . . 110.6
C6 C5 H5B . . 110.6
H5A C5 H5B . . 108.7
C7 C6 H6A . . 110.8
C5 C6 H6A . . 110.8
C7 C6 H6B . . 110.8
C5 C6 H6B . . 110.8
H6A C6 H6B . . 108.9

loop_
_geom_bond_atom_site_label_1
_geom_bond_atom_site_label_2
_geom_bond_site_symmetry_2
_geom_bond_distance
_geom_bond_publ_flag
N C1 3_665 1.474(4) ?
N C1 . 1.474(4) ?
N C1 2_655 1.474(4) ?
C1 C2 . 1.513(5) ?
C2 N3 . 1.455(4) ?
N3 C4 . 1.381(5) ?
N3 C7 . 1.387(5) ?
C4 O4 . 1.210(5) ?
C4 C5 . 1.505(5) ?
C5 C6 . 1.515(5) ?
C6 C7 . 1.499(5) ?
C7 O7 . 1.211(5) ?
C1 H1A . .9800 ?
C1 H1B . .9800 ?
C2 H2A . .9800 ?
C2 H2B . .9800 ?
C5 H5A . .9800 ?
C5 H5B . .9800 ?
C6 H6A . .9800 ?
C6 H6B . .9800 ?

loop_
_geom_torsion_atom_site_label_1
_geom_torsion_atom_site_label_2
_geom_torsion_atom_site_label_3
_geom_torsion_atom_site_label_4
_geom_torsion_site_symmetry_1
_geom_torsion
C1 N C1 C2 3_665 75.6(5)
C1 N C1 C2 2_655 -165.9(3)
N C1 C2 N3 . 70.8(4)
C1 C2 N3 C4 . -101.7(4)
C1 C2 N3 C7 . 77.9(5)
C7 N3 C4 O4 . -178.3(4)
C2 N3 C4 O4 . 1.4(6)
C7 N3 C4 C5 . 2.2(4)
C2 N3 C4 C5 . -178.1(3)
O4 C4 C5 C6 . 179.0(4)
N3 C4 C5 C6 . -1.5(4)
C4 C5 C6 C7 . .4(4)
C4 N3 C7 O7 . 177.9(4)
C2 N3 C7 O7 . -1.8(6)
C4 N3 C7 C6 . -2.0(4)
C2 N3 C7 C6 . 178.4(3)
C5 C6 C7 O7 . -179.0(4)
C5 C6 C7 N3 . .9(4)
